data_7046256
loop_
_publ_author_name
'Huang, Yong'
'Kou, Xin'
'Duan, Yu-Lai'
'Ding, Fei-Fei'
'Yin, Yi-Fan'
'Wang, Wei'
'Yang, Ying'

_publ_section_title
;
 Magnesium and zinc complexes bearing NNO-tridentate ketiminate ligands:
 synthesis, structures and catalysis in the ring-opening polymerization of
 lactides.
;
_journal_issue 24
_journal_name_full 'Dalton transactions (Cambridge, England : 2003)'
_journal_page_first 8121
_journal_page_last 8133
_journal_paper_doi 10.1039/c8dt00888d
_journal_volume 47
_journal_year 2018
_chemical_formula_moiety 'C50 H64 Mg2 N8 O4'
_chemical_formula_sum 'C50 H64 Mg2 N8 O4'
_chemical_formula_weight 889.71
_space_group_crystal_system monoclinic
_space_group_IT_number 14
_space_group_name_Hall '-P 2ybc'
_space_group_name_H-M_alt 'P 1 21/c 1'
_symmetry_space_group_name_Hall '-P 2ybc'
_symmetry_space_group_name_H-M 'P 1 21/c 1'
_atom_sites_solution_hydrogens geom
_atom_sites_solution_primary direct
_atom_sites_solution_secondary difmap
_audit_creation_method SHELXL-2014/7
_audit_update_record
;
2018-04-16 deposited with the CCDC.
2018-05-08 downloaded from the CCDC.
;
_cell_angle_alpha 90
_cell_angle_beta 99.666(2)
_cell_angle_gamma 90
_cell_formula_units_Z 2
_cell_length_a 11.9373(4)
_cell_length_b 18.0926(6)
_cell_length_c 11.3573(4)
_cell_measurement_reflns_used 3048
_cell_measurement_temperature 296(2)
_cell_measurement_theta_max 27.817
_cell_measurement_theta_min 2.840
_cell_volume 2418.09(14)
_computing_cell_refinement 'Bruker SMART'
_computing_data_collection 'Bruker SMART'
_computing_data_reduction 'Bruker SAINT'
_computing_molecular_graphics 'Bruker SHELXTL'
_computing_publication_material 'Bruker SHELXTL'
_computing_structure_refinement 'SHELXL-2014/7 (Sheldrick, 2014)'
_computing_structure_solution 'Bruker SHELXTL'
_diffrn_ambient_temperature 296(2)
_diffrn_measured_fraction_theta_full 0.999
_diffrn_measured_fraction_theta_max 0.999
_diffrn_measurement_device_type 'Bruker APEX-II CCD'
_diffrn_measurement_method 'phi and omega scans'
_diffrn_radiation_type MoK\a
_diffrn_radiation_wavelength 0.71073
_diffrn_reflns_av_R_equivalents 0.0329
_diffrn_reflns_av_unetI/netI 0.0371
_diffrn_reflns_Laue_measured_fraction_full 0.999
_diffrn_reflns_Laue_measured_fraction_max 0.999
_diffrn_reflns_limit_h_max 14
_diffrn_reflns_limit_h_min -14
_diffrn_reflns_limit_k_max 21
_diffrn_reflns_limit_k_min -18
_diffrn_reflns_limit_l_max 12
_diffrn_reflns_limit_l_min -13
_diffrn_reflns_number 12440
_diffrn_reflns_point_group_measured_fraction_full 0.999
_diffrn_reflns_point_group_measured_fraction_max 0.999
_diffrn_reflns_theta_full 24.998
_diffrn_reflns_theta_max 24.998
_diffrn_reflns_theta_min 1.730
_exptl_absorpt_coefficient_mu 0.102
_exptl_absorpt_correction_T_max 0.988
_exptl_absorpt_correction_T_min 0.982
_exptl_absorpt_correction_type multi-scan
_exptl_crystal_colour colorless
_exptl_crystal_density_diffrn 1.222
_exptl_crystal_density_method 'not measured'
_exptl_crystal_description block
_exptl_crystal_F_000 952
_exptl_crystal_size_max 0.20
_exptl_crystal_size_mid 0.15
_exptl_crystal_size_min 0.12
_refine_diff_density_max 0.570
_refine_diff_density_min -0.275
_refine_diff_density_rms 0.045
_refine_ls_extinction_method none
_refine_ls_goodness_of_fit_ref 1.004
_refine_ls_hydrogen_treatment constr
_refine_ls_matrix_type full
_refine_ls_number_parameters 289
_refine_ls_number_reflns 4257
_refine_ls_number_restraints 0
_refine_ls_restrained_S_all 1.004
_refine_ls_R_factor_all 0.0772
_refine_ls_R_factor_gt 0.0505
_refine_ls_shift/su_max 0.000
_refine_ls_shift/su_mean 0.000
_refine_ls_structure_factor_coef Fsqd
_refine_ls_weighting_details 'w=1/[\s^2^(Fo^2^)+(0.0500P)^2^+1.6000P] where P=(Fo^2^+2Fc^2^)/3'
_refine_ls_weighting_scheme calc
_refine_ls_wR_factor_gt 0.1202
_refine_ls_wR_factor_ref 0.1302
_reflns_Friedel_coverage 0.000
_reflns_number_gt 3015
_reflns_number_total 4257
_reflns_threshold_expression 'I > 2\s(I)'
_cod_data_source_file c8dt00888d2.cif
_cod_data_source_block hy47m
_cod_depositor_comments 'Adding full bibliography for 7046254--7046259.cif.'
_cod_database_code 7046256
_shelx_shelxl_version_number 2014/7
_shelx_space_group_comment
;
The symmetry employed for this shelxl refinement is uniquely defined
by the following loop, which should always be used as a source of
symmetry information in preference to the above space-group names.
They are only intended as comments.
;

loop_
_space_group_symop_operation_xyz
'x, y, z'
'-x, y+1/2, -z+1/2'
'-x, -y, -z'
'x, -y-1/2, z-1/2'

loop_
_atom_site_label
_atom_site_type_symbol
_atom_site_fract_x
_atom_site_fract_y
_atom_site_fract_z
_atom_site_U_iso_or_equiv
_atom_site_adp_type
_atom_site_occupancy
_atom_site_site_symmetry_order
_atom_site_calc_flag
_atom_site_refinement_flags_posn
_atom_site_refinement_flags_adp
Mg1 Mg 0.06909(6) 0.00663(4) 0.12111(7) 0.0351(2) Uani 1 1 d . .
O1 O 0.17322(13) 0.09297(9) 0.13544(14) 0.0397(4) Uani 1 1 d . .
O2 O -0.06039(13) 0.05801(8) 0.01981(14) 0.0377(4) Uani 1 1 d . .
N1 N 0.35013(17) 0.12804(11) 0.09368(18) 0.0423(5) Uani 1 1 d . .
N2 N 0.45963(17) 0.09945(12) 0.1038(2) 0.0493(6) Uani 1 1 d . .
N3 N 0.19979(18) -0.04782(12) 0.24995(18) 0.0464(5) Uani 1 1 d . .
N4 N -0.03608(17) -0.05074(11) 0.23876(17) 0.0424(5) Uani 1 1 d . .
C1 C 0.4580(2) 0.03666(14) 0.1623(2) 0.0449(6) Uani 1 1 d . .
C2 C 0.3480(2) 0.02100(13) 0.1908(2) 0.0376(5) Uani 1 1 d . .
C3 C 0.2793(2) 0.08044(12) 0.1406(2) 0.0359(5) Uani 1 1 d . .
C4 C 0.3256(2) 0.19624(13) 0.0347(2) 0.0414(6) Uani 1 1 d . .
C5 C 0.2427(2) 0.24214(15) 0.0633(3) 0.0570(7) Uani 1 1 d . .
H5A H 0.2006 0.2283 0.1216 0.068 Uiso 1 1 calc R U
C6 C 0.2219(3) 0.30913(17) 0.0049(3) 0.0693(9) Uani 1 1 d . .
H6A H 0.1655 0.3400 0.0244 0.083 Uiso 1 1 calc R U
C7 C 0.2829(3) 0.33076(18) -0.0808(3) 0.0701(9) Uani 1 1 d . .
H7A H 0.2682 0.3759 -0.1194 0.084 Uiso 1 1 calc R U
C8 C 0.3651(3) 0.28531(18) -0.1089(3) 0.0676(9) Uani 1 1 d . .
H8A H 0.4068 0.2997 -0.1672 0.081 Uiso 1 1 calc R U
C9 C 0.3879(3) 0.21796(16) -0.0521(2) 0.0567(7) Uani 1 1 d . .
H9A H 0.4445 0.1875 -0.0720 0.068 Uiso 1 1 calc R U
C10 C 0.5659(2) -0.00766(17) 0.1800(3) 0.0617(8) Uani 1 1 d . .
H10A H 0.5556 -0.0520 0.2232 0.093 Uiso 1 1 calc R U
H10B H 0.5849 -0.0203 0.1036 0.093 Uiso 1 1 calc R U
H10C H 0.6263 0.0210 0.2244 0.093 Uiso 1 1 calc R U
C11 C 0.3084(2) -0.03656(13) 0.2615(2) 0.0400(6) Uani 1 1 d . .
C12 C 0.3992(2) -0.07686(15) 0.3495(2) 0.0530(7) Uani 1 1 d . .
H12A H 0.4711 -0.0525 0.3423 0.064 Uiso 1 1 calc R U
C13 C 0.3857(3) -0.0670(2) 0.4804(3) 0.0780(10) Uani 1 1 d . .
H13A H 0.3766 -0.0154 0.4966 0.117 Uiso 1 1 calc R U
H13B H 0.3201 -0.0937 0.4952 0.117 Uiso 1 1 calc R U
H13C H 0.4521 -0.0855 0.5313 0.117 Uiso 1 1 calc R U
C14 C 0.4143(3) -0.15741(17) 0.3155(4) 0.0884(11) Uani 1 1 d . .
H14A H 0.4720 -0.1799 0.3734 0.133 Uiso 1 1 calc R U
H14B H 0.3439 -0.1834 0.3134 0.133 Uiso 1 1 calc R U
H14C H 0.4366 -0.1596 0.2382 0.133 Uiso 1 1 calc R U
C15 C 0.1515(2) -0.09982(19) 0.3277(3) 0.0703(9) Uani 1 1 d . .
H15A H 0.1562 -0.0786 0.4068 0.084 Uiso 1 1 calc R U
H15B H 0.1950 -0.1453 0.3349 0.084 Uiso 1 1 calc R U
C16 C 0.0307(2) -0.11611(16) 0.2775(3) 0.0624(8) Uani 1 1 d . .
H16A H 0.0284 -0.1492 0.2099 0.075 Uiso 1 1 calc R U
H16B H -0.0038 -0.1415 0.3375 0.075 Uiso 1 1 calc R U
C17 C -0.0612(4) -0.00518(18) 0.3365(3) 0.0859(12) Uani 1 1 d . .
H17A H -0.1053 0.0368 0.3047 0.129 Uiso 1 1 calc R U
H17B H -0.1035 -0.0336 0.3853 0.129 Uiso 1 1 calc R U
H17C H 0.0086 0.0113 0.3838 0.129 Uiso 1 1 calc R U
C18 C -0.1461(3) -0.0752(2) 0.1699(3) 0.0739(10) Uani 1 1 d . .
H18A H -0.1918 -0.0327 0.1434 0.111 Uiso 1 1 calc R U
H18B H -0.1330 -0.1034 0.1019 0.111 Uiso 1 1 calc R U
H18C H -0.1851 -0.1053 0.2197 0.111 Uiso 1 1 calc R U
C19 C -0.0925(3) 0.13291(14) 0.0217(2) 0.0530(7) Uani 1 1 d . .
H19A H -0.1545 0.1420 -0.0436 0.064 Uiso 1 1 calc R U
H19B H -0.0289 0.1636 0.0091 0.064 Uiso 1 1 calc R U
C20 C -0.1291(2) 0.15502(13) 0.1370(2) 0.0461(6) Uani 1 1 d . .
C21 C -0.0500(3) 0.17831(14) 0.2329(3) 0.0547(7) Uani 1 1 d . .
H21A H 0.0263 0.1811 0.2254 0.066 Uiso 1 1 calc R U
C22 C -0.0829(3) 0.19753(15) 0.3400(3) 0.0647(8) Uani 1 1 d . .
H22A H -0.0290 0.2131 0.4039 0.078 Uiso 1 1 calc R U
C23 C -0.1948(3) 0.19357(17) 0.3517(3) 0.0700(9) Uani 1 1 d . .
H23A H -0.2169 0.2067 0.4236 0.084 Uiso 1 1 calc R U
C24 C -0.2740(3) 0.17044(17) 0.2584(3) 0.0686(9) Uani 1 1 d . .
H24A H -0.3500 0.1673 0.2669 0.082 Uiso 1 1 calc R U
C25 C -0.2416(3) 0.15166(16) 0.1513(3) 0.0579(7) Uani 1 1 d . .
H25A H -0.2964 0.1365 0.0878 0.069 Uiso 1 1 calc R U

loop_
_atom_site_aniso_label
_atom_site_aniso_U_11
_atom_site_aniso_U_22
_atom_site_aniso_U_33
_atom_site_aniso_U_23
_atom_site_aniso_U_13
_atom_site_aniso_U_12
Mg1 0.0356(4) 0.0340(4) 0.0340(4) 0.0022(3) 0.0013(3) -0.0027(3)
O1 0.0339(9) 0.0360(9) 0.0489(10) 0.0011(7) 0.0056(7) -0.0032(7)
O2 0.0406(9) 0.0305(8) 0.0408(9) -0.0002(7) 0.0031(7) 0.0047(7)
N1 0.0369(12) 0.0396(12) 0.0509(12) 0.0036(10) 0.0092(9) -0.0039(9)
N2 0.0375(12) 0.0495(13) 0.0621(14) 0.0036(11) 0.0124(11) -0.0017(10)
N3 0.0420(12) 0.0474(13) 0.0467(12) 0.0149(10) -0.0017(10) -0.0083(10)
N4 0.0467(12) 0.0410(12) 0.0397(11) 0.0014(9) 0.0079(9) -0.0007(10)
C1 0.0390(14) 0.0459(15) 0.0489(15) -0.0042(12) 0.0046(11) -0.0010(11)
C2 0.0376(13) 0.0357(13) 0.0381(13) -0.0031(10) 0.0024(10) -0.0036(10)
C3 0.0371(14) 0.0334(13) 0.0365(13) -0.0042(10) 0.0039(10) -0.0042(10)
C4 0.0421(14) 0.0381(14) 0.0420(14) 0.0014(11) 0.0011(11) -0.0109(11)
C5 0.0585(18) 0.0478(16) 0.0674(19) 0.0130(14) 0.0184(15) 0.0031(14)
C6 0.073(2) 0.0514(18) 0.084(2) 0.0201(17) 0.0143(18) 0.0100(16)
C7 0.088(2) 0.0531(19) 0.065(2) 0.0203(16) 0.0010(18) -0.0046(18)
C8 0.087(2) 0.066(2) 0.0512(18) 0.0111(15) 0.0158(16) -0.0218(18)
C9 0.0663(19) 0.0536(17) 0.0528(17) 0.0017(14) 0.0174(14) -0.0111(14)
C10 0.0458(17) 0.0622(19) 0.079(2) 0.0046(16) 0.0159(15) 0.0091(14)
C11 0.0418(14) 0.0391(14) 0.0359(13) -0.0009(10) -0.0029(10) -0.0023(11)
C12 0.0455(16) 0.0515(17) 0.0562(17) 0.0118(13) -0.0081(13) -0.0030(12)
C13 0.068(2) 0.107(3) 0.0504(18) 0.0187(18) -0.0177(15) -0.0185(19)
C14 0.078(2) 0.057(2) 0.122(3) 0.006(2) -0.007(2) 0.0155(18)
C15 0.0536(18) 0.076(2) 0.075(2) 0.0419(17) -0.0065(15) -0.0101(16)
C16 0.0602(19) 0.0552(18) 0.074(2) 0.0212(15) 0.0179(16) 0.0003(14)
C17 0.144(4) 0.058(2) 0.069(2) -0.0034(17) 0.055(2) -0.007(2)
C18 0.0533(19) 0.099(3) 0.070(2) 0.0116(19) 0.0121(16) -0.0224(18)
C19 0.0716(19) 0.0365(15) 0.0515(16) 0.0041(12) 0.0122(14) 0.0104(13)
C20 0.0567(17) 0.0293(13) 0.0533(16) 0.0029(11) 0.0115(13) 0.0070(11)
C21 0.0545(17) 0.0427(15) 0.0681(19) -0.0044(14) 0.0140(15) -0.0043(13)
C22 0.089(2) 0.0425(16) 0.0612(19) -0.0118(14) 0.0078(17) -0.0088(16)
C23 0.101(3) 0.0485(18) 0.070(2) -0.0065(15) 0.041(2) 0.0007(17)
C24 0.065(2) 0.0569(19) 0.091(2) 0.0034(18) 0.0328(19) 0.0029(16)
C25 0.0537(18) 0.0500(17) 0.069(2) 0.0009(14) 0.0085(15) 0.0003(13)

loop_
_atom_type_symbol
_atom_type_description
_atom_type_scat_dispersion_real
_atom_type_scat_dispersion_imag
_atom_type_scat_source
C C 0.0033 0.0016 'International Tables Vol C Tables 4.2.6.8 and 6.1.1.4'
H H 0.0000 0.0000 'International Tables Vol C Tables 4.2.6.8 and 6.1.1.4'
N N 0.0061 0.0033 'International Tables Vol C Tables 4.2.6.8 and 6.1.1.4'
O O 0.0106 0.0060 'International Tables Vol C Tables 4.2.6.8 and 6.1.1.4'
Mg Mg 0.0486 0.0363 'International Tables Vol C Tables 4.2.6.8 and 6.1.1.4'

loop_
_geom_angle_atom_site_label_1
_geom_angle_atom_site_label_2
_geom_angle_atom_site_label_3
_geom_angle
_geom_angle_site_symmetry_1
_geom_angle_site_symmetry_3
O2 Mg1 O1 118.70(7) 3 .
O2 Mg1 O2 83.00(7) 3 .
O1 Mg1 O2 95.41(7) . .
O2 Mg1 N3 102.16(8) 3 .
O1 Mg1 N3 86.16(8) . .
O2 Mg1 N3 173.11(8) . .
O2 Mg1 N4 104.56(7) 3 .
O1 Mg1 N4 136.26(8) . .
O2 Mg1 N4 95.88(7) . .
N3 Mg1 N4 78.47(8) . .
O2 Mg1 Mg1 41.81(5) 3 3
O1 Mg1 Mg1 112.46(6) . 3
O2 Mg1 Mg1 41.19(5) . 3
N3 Mg1 Mg1 143.76(7) . 3
N4 Mg1 Mg1 103.63(6) . 3
C3 O1 Mg1 117.77(14) . .
C19 O2 Mg1 127.28(15) . 3
C19 O2 Mg1 128.73(16) . .
Mg1 O2 Mg1 97.00(7) 3 .
C3 N1 N2 111.39(19) . .
C3 N1 C4 129.8(2) . .
N2 N1 C4 118.74(19) . .
C1 N2 N1 105.58(19) . .
C11 N3 C15 121.7(2) . .
C11 N3 Mg1 125.87(16) . .
C15 N3 Mg1 112.45(16) . .
C16 N4 C17 113.8(2) . .
C16 N4 C18 108.1(2) . .
C17 N4 C18 107.1(3) . .
C16 N4 Mg1 102.94(15) . .
C17 N4 Mg1 113.67(17) . .
C18 N4 Mg1 111.13(16) . .
N2 C1 C2 112.1(2) . .
N2 C1 C10 116.3(2) . .
C2 C1 C10 131.5(2) . .
C3 C2 C1 104.5(2) . .
C3 C2 C11 123.5(2) . .
C1 C2 C11 131.9(2) . .
O1 C3 N1 122.7(2) . .
O1 C3 C2 131.1(2) . .
N1 C3 C2 106.3(2) . .
C5 C4 C9 119.4(2) . .
C5 C4 N1 121.1(2) . .
C9 C4 N1 119.5(2) . .
C4 C5 C6 119.7(3) . .
C4 C5 H5A 120.2 . .
C6 C5 H5A 120.2 . .
C7 C6 C5 121.2(3) . .
C7 C6 H6A 119.4 . .
C5 C6 H6A 119.4 . .
C8 C7 C6 119.1(3) . .
C8 C7 H7A 120.5 . .
C6 C7 H7A 120.5 . .
C7 C8 C9 121.1(3) . .
C7 C8 H8A 119.5 . .
C9 C8 H8A 119.5 . .
C8 C9 C4 119.6(3) . .
C8 C9 H9A 120.2 . .
C4 C9 H9A 120.2 . .
C1 C10 H10A 109.5 . .
C1 C10 H10B 109.5 . .
H10A C10 H10B 109.5 . .
C1 C10 H10C 109.5 . .
H10A C10 H10C 109.5 . .
H10B C10 H10C 109.5 . .
N3 C11 C2 118.2(2) . .
N3 C11 C12 125.3(2) . .
C2 C11 C12 116.4(2) . .
C14 C12 C11 113.0(2) . .
C14 C12 C13 113.2(3) . .
C11 C12 C13 113.6(2) . .
C14 C12 H12A 105.4 . .
C11 C12 H12A 105.4 . .
C13 C12 H12A 105.4 . .
C12 C13 H13A 109.5 . .
C12 C13 H13B 109.5 . .
H13A C13 H13B 109.5 . .
C12 C13 H13C 109.5 . .
H13A C13 H13C 109.5 . .
H13B C13 H13C 109.5 . .
C12 C14 H14A 109.5 . .
C12 C14 H14B 109.5 . .
H14A C14 H14B 109.5 . .
C12 C14 H14C 109.5 . .
H14A C14 H14C 109.5 . .
H14B C14 H14C 109.5 . .
N3 C15 C16 110.4(2) . .
N3 C15 H15A 109.6 . .
C16 C15 H15A 109.6 . .
N3 C15 H15B 109.6 . .
C16 C15 H15B 109.6 . .
H15A C15 H15B 108.1 . .
N4 C16 C15 113.7(2) . .
N4 C16 H16A 108.8 . .
C15 C16 H16A 108.8 . .
N4 C16 H16B 108.8 . .
C15 C16 H16B 108.8 . .
H16A C16 H16B 107.7 . .
N4 C17 H17A 109.5 . .
N4 C17 H17B 109.5 . .
H17A C17 H17B 109.5 . .
N4 C17 H17C 109.5 . .
H17A C17 H17C 109.5 . .
H17B C17 H17C 109.5 . .
N4 C18 H18A 109.5 . .
N4 C18 H18B 109.5 . .
H18A C18 H18B 109.5 . .
N4 C18 H18C 109.5 . .
H18A C18 H18C 109.5 . .
H18B C18 H18C 109.5 . .
O2 C19 C20 112.9(2) . .
O2 C19 H19A 109.0 . .
C20 C19 H19A 109.0 . .
O2 C19 H19B 109.0 . .
C20 C19 H19B 109.0 . .
H19A C19 H19B 107.8 . .
C25 C20 C21 118.1(3) . .
C25 C20 C19 121.4(3) . .
C21 C20 C19 120.5(3) . .
C20 C21 C22 120.7(3) . .
C20 C21 H21A 119.6 . .
C22 C21 H21A 119.6 . .
C23 C22 C21 120.0(3) . .
C23 C22 H22A 120.0 . .
C21 C22 H22A 120.0 . .
C24 C23 C22 120.2(3) . .
C24 C23 H23A 119.9 . .
C22 C23 H23A 119.9 . .
C23 C24 C25 120.1(3) . .
C23 C24 H24A 120.0 . .
C25 C24 H24A 120.0 . .
C24 C25 C20 121.0(3) . .
C24 C25 H25A 119.5 . .
C20 C25 H25A 119.5 . .

loop_
_geom_bond_atom_site_label_1
_geom_bond_atom_site_label_2
_geom_bond_distance
_geom_bond_site_symmetry_2
Mg1 O2 1.9707(17) 3
Mg1 O1 1.9861(17) .
Mg1 O2 1.9949(17) .
Mg1 N3 2.186(2) .
Mg1 N4 2.237(2) .
Mg1 Mg1 2.9702(15) 3
O1 C3 1.279(3) .
O2 C19 1.410(3) .
O2 Mg1 1.9707(17) 3
N1 C3 1.375(3) .
N1 N2 1.392(3) .
N1 C4 1.411(3) .
N2 C1 1.318(3) .
N3 C11 1.297(3) .
N3 C15 1.472(3) .
N4 C16 1.453(3) .
N4 C17 1.453(3) .
N4 C18 1.479(3) .
C1 C2 1.432(3) .
C1 C10 1.502(4) .
C2 C3 1.413(3) .
C2 C11 1.443(3) .
C4 C5 1.372(4) .
C4 C9 1.387(4) .
C5 C6 1.384(4) .
C5 H5A 0.9300 .
C6 C7 1.367(4) .
C6 H6A 0.9300 .
C7 C8 1.359(4) .
C7 H7A 0.9300 .
C8 C9 1.384(4) .
C8 H8A 0.9300 .
C9 H9A 0.9300 .
C10 H10A 0.9600 .
C10 H10B 0.9600 .
C10 H10C 0.9600 .
C11 C12 1.531(3) .
C12 C14 1.526(4) .
C12 C13 1.532(4) .
C12 H12A 0.9800 .
C13 H13A 0.9600 .
C13 H13B 0.9600 .
C13 H13C 0.9600 .
C14 H14A 0.9600 .
C14 H14B 0.9600 .
C14 H14C 0.9600 .
C15 C16 1.488(4) .
C15 H15A 0.9700 .
C15 H15B 0.9700 .
C16 H16A 0.9700 .
C16 H16B 0.9700 .
C17 H17A 0.9600 .
C17 H17B 0.9600 .
C17 H17C 0.9600 .
C18 H18A 0.9600 .
C18 H18B 0.9600 .
C18 H18C 0.9600 .
C19 C20 1.503(4) .
C19 H19A 0.9700 .
C19 H19B 0.9700 .
C20 C25 1.381(4) .
C20 C21 1.383(4) .
C21 C22 1.384(4) .
C21 H21A 0.9300 .
C22 C23 1.366(4) .
C22 H22A 0.9300 .
C23 C24 1.363(5) .
C23 H23A 0.9300 .
C24 C25 1.379(4) .
C24 H24A 0.9300 .
C25 H25A 0.9300 .
